data_1557921
loop_
_publ_author_name
'Yang, Zhijie'
'Sun, Changli'
'Liu, Zhiyong'
'Liu, Qing'
'Zhang, Tianyu'
'Ju, Jianhua'
'Ma, Junying'

_publ_section_title
;
 Production of Antitubercular Depsipeptides via Biosynthetic Engineering
 of Cinnamoyl Units
;
_journal_name_full 'Journal of Natural Products'
_journal_paper_doi 10.1021/acs.jnatprod.0c00194
_journal_year 2020
_chemical_absolute_configuration rm
_chemical_formula_moiety 'C70 H86 N12 O16'
_chemical_formula_sum 'C70 H86 N12 O16'
_chemical_formula_weight 1351.50
_space_group_crystal_system monoclinic
_space_group_IT_number 4
_space_group_name_Hall 'P 2yb'
_space_group_name_H-M_alt 'P 1 21 1'
_atom_sites_solution_hydrogens geom
_atom_sites_solution_primary iterative
_audit_creation_date 2020-02-22
_audit_creation_method
;
Olex2 1.2
(compiled 2018.05.29 svn.r3508 for OlexSys, GUI svn.r5506)
;
_cell_angle_alpha 90
_cell_angle_beta 104.4750(10)
_cell_angle_gamma 90
_cell_formula_units_Z 2
_cell_length_a 12.62640(10)
_cell_length_b 21.0187(2)
_cell_length_c 15.18750(10)
_cell_measurement_reflns_used 23697
_cell_measurement_temperature 100(1)
_cell_measurement_theta_max 72.6860
_cell_measurement_theta_min 4.0620
_cell_volume 3902.67(6)
_computing_cell_refinement 'CrysAlisPro 1.171.39.33c (Rigaku OD, 2017)'
_computing_data_collection 'CrysAlisPro 1.171.39.33c (Rigaku OD, 2017)'
_computing_data_reduction 'CrysAlisPro 1.171.39.33c (Rigaku OD, 2017)'
_computing_molecular_graphics 'Olex2 (Dolomanov et al., 2009)'
_computing_publication_material 'Olex2 (Dolomanov et al., 2009)'
_computing_structure_refinement 'ShelXL (Sheldrick, 2015)'
_computing_structure_solution 'olex2.solve (Bourhis et al., 2015)'
_diffrn_ambient_temperature 100(1)
_diffrn_measured_fraction_theta_full 0.998
_diffrn_measured_fraction_theta_max 0.987
_diffrn_measurement_details
;
List of Runs (angles in degrees, time in seconds):

  # Type    Start    End  Width  t~exp~   \w     \q     \k     \f   Frames
--------------------------------------------------------------------------
  1  \w    -32.00  33.00   0.50    1.00    --    0.00 -82.00  30.00  130
  2  \w    -30.00  33.00   0.50    1.00    --    0.00 -77.00  90.00  126
  3  \w    -27.00  33.00   0.50    1.00    --    0.00 -82.00 -90.00  120
  4  \w     30.00  89.00   0.50    1.00    --    0.00  57.00 -30.00  118
  5  \w    -32.00  36.00   0.50    1.00    --    0.00 -82.00 -30.00  136
  6  \w    -12.00  34.00   0.50    1.00    --    0.00 -82.00 150.00   92
  7  \w    -23.00   2.00   0.50    1.00    --    0.00 -82.00 -60.00   50
  8  \w      8.00  64.00   0.50    6.00    --   97.60 -61.00-150.00  112
  9  \w    111.00 137.00   0.50    6.00    --   97.60  61.00-120.00   52
 10  \w     68.00 101.00   0.50    6.00    --   97.60  61.00-120.00   66
 11  \w     71.00 138.00   0.50    6.00    --   97.60  45.00 -30.00  134
 12  \w      9.00  98.00   0.50    6.00    --   97.60 -82.00  30.00  178
 13  \w     20.00  49.00   0.50    6.00    --   97.60 -82.00-150.00   58
 14  \w     53.00 109.00   0.50    6.00    --   97.60 -82.00-150.00  112
 15  \w     44.00 127.00   0.50    6.00    --   97.60 -61.00  60.00  166
 16  \w     42.00 133.00   0.50    6.00    --   97.60 -82.00  60.00  182
 17  \w     99.00 154.00   0.50    6.00    --   97.60  82.00-150.00  110
 18  \w     88.00 127.00   0.50    6.00    --   97.60 -82.00 120.00   78
 19  \w     12.00 103.00   0.50    6.00    --   97.60 -82.00 -90.00  182
 20  \w     96.00 154.00   0.50    6.00    --   97.60  82.00   0.00  116
 21  \w     21.00  47.00   0.50    6.00    --   97.60 -82.00-180.00   52
 22  \w     87.00 112.00   0.50    6.00    --   97.60 -82.00-180.00   50
 23  \w     86.00 121.00   0.50    6.00    --   97.60 -61.00-150.00   70
 24  \w     67.00 187.00   0.50    6.00    --   97.60  30.00  90.00  240
 25  \w     11.00 145.00   0.50    6.00    --   97.60 -15.00  30.00  268
 26  \w     64.00 174.00   0.50    6.00    --   97.60  74.00-162.41  220
;
_diffrn_measurement_device 'four-circle diffractometer'
_diffrn_measurement_device_type 'XtaLAB AFC12 (RINC): Kappa single'
_diffrn_measurement_method '\w scans'
_diffrn_radiation_type CuK\a
_diffrn_radiation_wavelength 1.54184
_diffrn_reflns_av_R_equivalents 0.0346
_diffrn_reflns_av_unetI/netI 0.0402
_diffrn_reflns_Laue_measured_fraction_full 0.998
_diffrn_reflns_Laue_measured_fraction_max 0.987
_diffrn_reflns_limit_h_max 14
_diffrn_reflns_limit_h_min -15
_diffrn_reflns_limit_k_max 26
_diffrn_reflns_limit_k_min -25
_diffrn_reflns_limit_l_max 18
_diffrn_reflns_limit_l_min -18
_diffrn_reflns_number 41404
_diffrn_reflns_point_group_measured_fraction_full 0.992
_diffrn_reflns_point_group_measured_fraction_max 0.967
_diffrn_reflns_theta_full 67.684
_diffrn_reflns_theta_max 73.172
_diffrn_reflns_theta_min 3.615
_exptl_absorpt_coefficient_mu 0.681
_exptl_absorpt_correction_T_max 1.00000
_exptl_absorpt_correction_T_min 0.95242
_exptl_absorpt_correction_type multi-scan
_exptl_absorpt_process_details
;
CrysAlisPro 1.171.39.33c (Rigaku Oxford Diffraction, 2017)
Empirical absorption correction using spherical harmonics,
 implemented in SCALE3 ABSPACK scaling algorithm.
;
_exptl_crystal_colour 'clear light colourless'
_exptl_crystal_colour_lustre clear
_exptl_crystal_colour_modifier light
_exptl_crystal_colour_primary colourless
_exptl_crystal_density_diffrn 1.150
_exptl_crystal_description plate
_exptl_crystal_F_000 1436
_exptl_crystal_size_max 0.1
_exptl_crystal_size_mid 0.1
_exptl_crystal_size_min 0.05
_refine_diff_density_max 0.383
_refine_diff_density_min -0.377
_refine_diff_density_rms 0.042
_refine_ls_abs_structure_details
;
 Flack x determined using 5816 quotients [(I+)-(I-)]/[(I+)+(I-)]
 (Parsons, Flack and Wagner, Acta Cryst. B69 (2013) 249-259).
;
_refine_ls_abs_structure_Flack 0.10(5)
_refine_ls_extinction_method none
_refine_ls_goodness_of_fit_ref 1.063
_refine_ls_hydrogen_treatment constr
_refine_ls_matrix_type full
_refine_ls_number_parameters 892
_refine_ls_number_reflns 15144
_refine_ls_number_restraints 15
_refine_ls_restrained_S_all 1.077
_refine_ls_R_factor_all 0.0638
_refine_ls_R_factor_gt 0.0511
_refine_ls_shift/su_max 0.001
_refine_ls_shift/su_mean 0.000
_refine_ls_structure_factor_coef Fsqd
_refine_ls_weighting_details 'w=1/[\s^2^(Fo^2^)+(0.0947P)^2^+0.4651P] where P=(Fo^2^+2Fc^2^)/3'
_refine_ls_weighting_scheme calc
_refine_ls_wR_factor_gt 0.1415
_refine_ls_wR_factor_ref 0.1478
_reflns_Friedel_coverage 0.906
_reflns_Friedel_fraction_full 0.986
_reflns_Friedel_fraction_max 0.947
_reflns_number_gt 13635
_reflns_number_total 15144
_reflns_threshold_expression 'I > 2\s(I)'
_cod_data_source_file np0c00194_si_003.cif
_cod_data_source_block yangzhijie_b_collect
_cod_database_code 1557921
_shelx_shelxl_version_number 2016/6
_shelx_space_group_comment
;
The symmetry employed for this shelxl refinement is uniquely defined
by the following loop, which should always be used as a source of
symmetry information in preference to the above space-group names.
They are only intended as comments.
;
_shelx_estimated_absorpt_t_max 0.967
_shelx_estimated_absorpt_t_min 0.935
_olex2_refinement_description
;
1. Fixed Uiso
 At 1.2 times of:
  All C(H) groups, All C(H,H) groups, All N(H) groups, All N(H,H) groups
 At 1.5 times of:
  All C(H,H,H) groups, All O(H) groups
2. Rigid bond restraints
 N4, C26
 with sigma for 1-2 distances of 0.001 and sigma for 1-3 distances of 0.001
 C25, N4
 with sigma for 1-2 distances of 0.0002 and sigma for 1-3 distances of 0.0001
 C71
 with sigma for 1-2 distances of 0.0001 and sigma for 1-3 distances of 0.0001
3. Uiso/Uaniso restraints and constraints
Uanis(C62) \\sim Ueq: with sigma of 0.01 and sigma for terminal atoms of 0.02
Uanis(C71) \\sim Ueq: with sigma of 0.01 and sigma for terminal atoms of 0.02
4.a Ternary CH refined with riding coordinates:
 C16(H16), C47(H47), C39(H39), C23(H23), C17(H17), C34(H34), C65(H65),
 C38(H38), C20(H20), C52(H52), C59(H59), C53(H53), C61(H61)
4.b Secondary CH2 refined with riding coordinates:
 C50(H50A,H50B), C35(H35A,H35B), C21(H21A,H21B), C24(H24A,H24B), C66(H66A,
 H66B), C49(H49A,H49B), C48(H48A,H48B), C57(H57A,H57B), C60(H60A,H60B)
4.c Aromatic/amide H refined with riding coordinates:
 N1(H1), N2(H2), N5(H5), N7(H7), N9(H9), N3(H3), C26(H26), N12(H12), C3(H3A),
 N11(H11), N4(H4), C2(H2A), N10(H10A), C31(H31), C68(H68), C29(H29), C28(H28),
 C6(H6), C8(H8), C45(H45), C30(H30), C7(H7A), C5(H5B), C69(H69), C41(H41),
 C44(H44), C42(H42), C10(H10B), C72(H72), C43(H43), C11(H11A), C71(H71)
4.d X=CH2 refined with riding coordinates:
 N6(H6A,H6B)
4.e Idealised Me refined as rotating group:
 C18(H18A,H18B,H18C), C54(H54A,H54B,H54C), C55(H55A,H55B,H55C), C12(H12A,H12B,
 H12C), C63(H63A,H63B,H63C), C62(H62A,H62B,H62C)
4.f Idealised tetrahedral OH refined as rotating group:
 O10(H10), O5(H5A), O16(H16A)
;
_olex2_submission_special_instructions 'No special instructions were received'
_oxdiff_exptl_absorpt_empirical_details
;
Empirical correction (ABSPACK) includes:
- Absorption correction using spherical harmonics
- Frame scaling
;

loop_
_space_group_symop_operation_xyz
'x, y, z'
'-x, y+1/2, -z'

loop_
_atom_site_label
_atom_site_type_symbol
_atom_site_fract_x
_atom_site_fract_y
_atom_site_fract_z
_atom_site_U_iso_or_equiv
_atom_site_adp_type
_atom_site_occupancy
_atom_site_site_symmetry_order
_atom_site_calc_flag
_atom_site_refinement_flags_posn
_atom_site_refinement_flags_adp
_atom_site_refinement_flags_occupancy
_atom_site_disorder_assembly
_atom_site_disorder_group
O1 O 0.60232(17) 0.42743(10) 0.51110(15) 0.0432(5) Uani 1 1 d . . . . .
O9 O 0.38000(19) 0.39908(12) 0.57102(16) 0.0499(5) Uani 1 1 d . . . . .
O2 O 0.53351(18) 0.58574(11) 0.55336(16) 0.0464(5) Uani 1 1 d . . . . .
O7 O 0.22464(19) 0.46644(14) 0.29143(17) 0.0546(6) Uani 1 1 d . . . . .
O8 O 0.3586(2) 0.67077(13) 0.26235(18) 0.0576(6) Uani 1 1 d . . . . .
O14 O 0.8784(2) 0.52226(14) 0.80243(18) 0.0598(6) Uani 1 1 d . . . . .
O3 O 0.63125(19) 0.52322(12) 0.80168(16) 0.0507(5) Uani 1 1 d . . . . .
O11 O 0.3848(2) 0.26148(13) 0.62461(17) 0.0552(6) Uani 1 1 d . . . . .
O10 O 0.3588(2) 0.25631(11) 0.43671(17) 0.0526(6) Uani 1 1 d . . . . .
H10 H 0.349263 0.261289 0.489071 0.079 Uiso 1 1 calc GR . . . .
O12 O 0.4918(2) 0.33939(15) 0.92772(19) 0.0645(7) Uani 1 1 d . . . . .
O6 O 0.5414(2) 0.49470(16) 0.23298(19) 0.0648(7) Uani 1 1 d . . . . .
N1 N 0.6172(2) 0.43828(13) 0.66184(18) 0.0423(6) Uani 1 1 d . . . . .
H1 H 0.648061 0.424830 0.717173 0.051 Uiso 1 1 calc R . . . .
N2 N 0.7053(2) 0.55868(13) 0.6287(2) 0.0458(6) Uani 1 1 d . . . . .
H2 H 0.747602 0.533248 0.668518 0.055 Uiso 1 1 calc R . . . .
N8 N 0.2265(2) 0.34053(13) 0.52877(19) 0.0457(6) Uani 1 1 d . . . . .
O4 O 0.7811(3) 0.63731(15) 0.4412(2) 0.0682(8) Uani 1 1 d . . . . .
N5 N 0.5000(2) 0.53059(13) 0.36020(19) 0.0424(6) Uani 1 1 d . . . . .
H5 H 0.525644 0.541119 0.417679 0.051 Uiso 1 1 calc R . . . .
O5 O 0.8794(2) 0.64180(13) 0.7297(2) 0.0628(7) Uani 1 1 d . . . . .
H5A H 0.899152 0.610915 0.765054 0.094 Uiso 1 1 calc GR . . . .
O15 O 0.5646(2) 0.59451(17) 0.8840(2) 0.0728(9) Uani 1 1 d . . . . .
N7 N 0.3743(2) 0.42908(14) 0.39355(19) 0.0442(6) Uani 1 1 d . . . . .
H7 H 0.442869 0.436503 0.422032 0.053 Uiso 1 1 calc R . . . .
N6 N 0.4528(2) 0.67809(15) 0.4080(2) 0.0509(6) Uani 1 1 d . . . . .
H6A H 0.485488 0.713182 0.397318 0.061 Uiso 1 1 calc R . . . .
H6B H 0.467518 0.662015 0.463213 0.061 Uiso 1 1 calc R . . . .
N9 N 0.3644(3) 0.29450(16) 0.7604(2) 0.0535(7) Uani 1 1 d . . . . .
H9 H 0.329253 0.320619 0.788529 0.064 Uiso 1 1 calc R . . . .
N3 N 0.7099(2) 0.53922(13) 0.4535(2) 0.0437(6) Uani 1 1 d . . . . .
H3 H 0.692972 0.511890 0.491717 0.052 Uiso 1 1 calc R . . . .
O13 O 0.7307(3) 0.37934(14) 0.82233(19) 0.0701(8) Uani 1 1 d . . . . .
C1 C 0.6337(2) 0.40590(16) 0.5902(2) 0.0416(6) Uani 1 1 d . . . . .
C15 C 0.5967(2) 0.55043(15) 0.6073(2) 0.0406(6) Uani 1 1 d . . . . .
C26 C 1.0491(2) 0.48299(14) 0.3772(2) 0.0413(6) Uani 1 1 d . U . . .
H26 H 1.110531 0.490110 0.352925 0.050 Uiso 1 1 calc R . . . .
N12 N 0.8184(3) 0.51243(16) 0.9309(2) 0.0543(7) Uani 1 1 d . . . . .
H12 H 0.818850 0.488481 0.978570 0.065 Uiso 1 1 calc R . . . .
C37 C 0.3100(3) 0.37286(15) 0.5101(2) 0.0434(7) Uani 1 1 d . . . . .
C33 C 0.3218(2) 0.47186(17) 0.3349(2) 0.0441(7) Uani 1 1 d . . . . .
C36 C 0.3819(3) 0.64968(17) 0.3414(3) 0.0496(8) Uani 1 1 d . . . . .
C22 C 0.5716(3) 0.51335(18) 0.3117(2) 0.0493(8) Uani 1 1 d . . . . .
C25 C 0.8760(3) 0.46538(16) 0.3841(3) 0.0485(7) Uani 1 1 d . U . . .
C27 C 0.9431(3) 0.46732(16) 0.4747(2) 0.0455(7) Uani 1 1 d . . . . .
C3 C 0.7218(3) 0.30955(17) 0.5498(3) 0.0479(7) Uani 1 1 d . . . . .
H3A H 0.694264 0.321698 0.488052 0.057 Uiso 1 1 calc R . . . .
N11 N 0.8775(3) 0.38358(18) 0.9394(2) 0.0622(8) Uani 1 1 d . . . . .
H11 H 0.910502 0.369810 0.994075 0.075 Uiso 1 1 calc R . . . .
C32 C 1.0512(3) 0.47913(15) 0.4685(3) 0.0482(7) Uani 1 1 d . . . . .
C46 C 0.3348(3) 0.29293(16) 0.6697(2) 0.0490(7) Uani 1 1 d . . . . .
C16 C 0.5499(3) 0.49470(15) 0.6500(2) 0.0407(6) Uani 1 1 d . . . . .
H16 H 0.478618 0.483208 0.607079 0.049 Uiso 1 1 calc R . . . .
N4 N 0.9432(3) 0.47476(16) 0.3278(3) 0.0589(7) Uani 1 1 d . U . . .
H4 H 0.921653 0.475445 0.268046 0.071 Uiso 1 1 calc R . . . .
C47 C 0.2295(3) 0.32731(17) 0.6236(2) 0.0504(8) Uani 1 1 d . . . . .
H47 H 0.221280 0.367380 0.656796 0.060 Uiso 1 1 calc R . . . .
C4 C 0.7918(3) 0.25197(17) 0.5684(3) 0.0557(9) Uani 1 1 d . . . . .
C58 C 0.8709(3) 0.4922(2) 0.8710(3) 0.0566(9) Uani 1 1 d . . . . .
C19 C 0.7493(3) 0.59586(17) 0.4865(3) 0.0504(8) Uani 1 1 d . . . . .
C64 C 0.6397(3) 0.5649(2) 0.8693(2) 0.0546(8) Uani 1 1 d . . . . .
C51 C 0.5275(4) 0.2988(2) 0.8849(3) 0.0603(9) Uani 1 1 d . . . . .
C39 C 0.4001(3) 0.31309(17) 0.4085(2) 0.0468(7) Uani 1 1 d . . . . .
H39 H 0.473884 0.321761 0.449511 0.056 Uiso 1 1 calc R . . . .
C2 C 0.6948(3) 0.34526(16) 0.6124(2) 0.0462(7) Uani 1 1 d . . . . .
H2A H 0.715168 0.331585 0.673999 0.055 Uiso 1 1 calc R . . . .
N10 N 0.6335(3) 0.2854(2) 0.8961(3) 0.0736(10) Uani 1 1 d . . . . .
H10A H 0.651630 0.253043 0.866132 0.088 Uiso 1 1 calc R . . . .
C23 C 0.6932(3) 0.51959(17) 0.3599(2) 0.0460(7) Uani 1 1 d . . . . .
H23 H 0.725016 0.553213 0.327565 0.055 Uiso 1 1 calc R . . . .
C50 C 0.1309(3) 0.31266(18) 0.4659(3) 0.0519(8) Uani 1 1 d . . . . .
H50A H 0.150169 0.272994 0.438376 0.062 Uiso 1 1 calc R . . . .
H50B H 0.097140 0.342909 0.416975 0.062 Uiso 1 1 calc R . . . .
C17 C 0.5244(3) 0.51476(18) 0.7381(2) 0.0473(7) Uani 1 1 d . . . . .
H17 H 0.484896 0.556427 0.728998 0.057 Uiso 1 1 calc R . . . .
C9 C 0.7893(4) 0.20559(19) 0.5009(4) 0.0670(11) Uani 1 1 d . . . . .
C40 C 0.4120(3) 0.30333(19) 0.3130(2) 0.0532(8) Uani 1 1 d . . . . .
C34 C 0.3822(2) 0.53251(16) 0.3214(2) 0.0436(7) Uani 1 1 d . . . . .
H34 H 0.368995 0.540229 0.254599 0.052 Uiso 1 1 calc R . . . .
C35 C 0.3324(3) 0.58793(18) 0.3626(2) 0.0480(7) Uani 1 1 d . . . . .
H35A H 0.252172 0.588763 0.337010 0.058 Uiso 1 1 calc R . . . .
H35B H 0.346891 0.582391 0.429263 0.058 Uiso 1 1 calc R . . . .
C56 C 0.7768(3) 0.3632(2) 0.8988(3) 0.0582(9) Uani 1 1 d . . . . .
C65 C 0.7600(3) 0.5725(2) 0.9213(3) 0.0595(9) Uani 1 1 d . . . . .
H65 H 0.795462 0.601662 0.885254 0.071 Uiso 1 1 calc R . . . .
C18 C 0.4572(3) 0.4664(2) 0.7755(2) 0.0579(9) Uani 1 1 d . . . . .
H18A H 0.499765 0.427314 0.791860 0.087 Uiso 1 1 calc GR . . . .
H18B H 0.389808 0.456903 0.729114 0.087 Uiso 1 1 calc GR . . . .
H18C H 0.438713 0.483979 0.829550 0.087 Uiso 1 1 calc GR . . . .
C38 C 0.3239(3) 0.37019(16) 0.4132(2) 0.0423(6) Uani 1 1 d . . . . .
H38 H 0.251248 0.364110 0.369019 0.051 Uiso 1 1 calc R . . . .
C21 C 0.8720(3) 0.62206(17) 0.6386(3) 0.0553(8) Uani 1 1 d . . . . .
H21A H 0.915223 0.582675 0.639490 0.066 Uiso 1 1 calc R . . . .
H21B H 0.903930 0.655365 0.607030 0.066 Uiso 1 1 calc R . . . .
C31 C 1.1383(3) 0.48651(19) 0.5450(3) 0.0607(9) Uani 1 1 d . . . . .
H31 H 1.210212 0.495392 0.539753 0.073 Uiso 1 1 calc R . . . .
C20 C 0.7544(3) 0.60985(17) 0.5863(3) 0.0508(8) Uani 1 1 d . . . . .
H20 H 0.711637 0.649591 0.588622 0.061 Uiso 1 1 calc R . . . .
C24 C 0.7532(3) 0.45716(17) 0.3526(3) 0.0489(7) Uani 1 1 d . . . . .
H24A H 0.729462 0.424224 0.390199 0.059 Uiso 1 1 calc R . . . .
H24B H 0.733536 0.442421 0.288690 0.059 Uiso 1 1 calc R . . . .
C52 C 0.4508(3) 0.2558(2) 0.8153(3) 0.0576(9) Uani 1 1 d . . . . .
H52 H 0.493605 0.236945 0.774510 0.069 Uiso 1 1 calc R . . . .
C68 C 0.9694(4) 0.5929(2) 1.1030(3) 0.0653(10) Uani 1 1 d . . . . .
H68 H 0.955141 0.550606 1.118998 0.078 Uiso 1 1 calc R . . . .
C66 C 0.7700(4) 0.6031(2) 1.0143(3) 0.0686(11) Uani 1 1 d . . . . .
H66A H 0.716110 0.638035 1.008761 0.082 Uiso 1 1 calc R . . . .
H66B H 0.754254 0.571144 1.057160 0.082 Uiso 1 1 calc R . . . .
C29 C 1.0112(4) 0.4662(2) 0.6370(3) 0.0633(10) Uani 1 1 d . . . . .
H29 H 0.999341 0.461196 0.695909 0.076 Uiso 1 1 calc R . . . .
C67 C 0.8847(4) 0.6292(2) 1.0506(3) 0.0730(12) Uani 1 1 d . . . . .
C28 C 0.9256(3) 0.45929(19) 0.5621(3) 0.0565(9) Uani 1 1 d . . . . .
H28 H 0.854726 0.449165 0.568967 0.068 Uiso 1 1 calc R . . . .
C49 C 0.0559(3) 0.2994(2) 0.5274(3) 0.0623(10) Uani 1 1 d . . . . .
H49A H 0.011322 0.337314 0.532461 0.075 Uiso 1 1 calc R . . . .
H49B H 0.006318 0.263372 0.503847 0.075 Uiso 1 1 calc R . . . .
C6 C 0.9384(4) 0.1942(2) 0.6693(4) 0.0782(14) Uani 1 1 d . . . . .
H6 H 0.987902 0.190128 0.727480 0.094 Uiso 1 1 calc R . . . .
C8 C 0.8665(4) 0.1552(2) 0.5220(5) 0.0794(15) Uani 1 1 d . . . . .
H8 H 0.866511 0.123762 0.477089 0.095 Uiso 1 1 calc R . . . .
C45 C 0.4902(4) 0.3369(2) 0.2815(3) 0.0666(10) Uani 1 1 d . . . . .
H45 H 0.537568 0.365328 0.321500 0.080 Uiso 1 1 calc R . . . .
C30 C 1.1156(4) 0.4804(2) 0.6280(3) 0.0628(10) Uani 1 1 d . . . . .
H30 H 1.172978 0.486056 0.681292 0.075 Uiso 1 1 calc R . . . .
C48 C 0.1307(3) 0.2833(2) 0.6167(3) 0.0651(11) Uani 1 1 d . . . . .
H48A H 0.152919 0.238042 0.618718 0.078 Uiso 1 1 calc R . . . .
H48B H 0.095282 0.291559 0.666896 0.078 Uiso 1 1 calc R . . . .
C59 C 0.9327(4) 0.4286(2) 0.8928(3) 0.0698(12) Uani 1 1 d . . . . .
H59 H 0.937542 0.408924 0.834006 0.084 Uiso 1 1 calc R . . . .
C7 C 0.9398(4) 0.1502(2) 0.6034(5) 0.0826(16) Uani 1 1 d . . . . .
H7A H 0.991603 0.116498 0.614657 0.099 Uiso 1 1 calc R . . . .
C5 C 0.8658(3) 0.24464(19) 0.6525(3) 0.0614(10) Uani 1 1 d . . . . .
H5B H 0.866581 0.274817 0.699197 0.074 Uiso 1 1 calc R . . . .
C69 C 1.0723(4) 0.6168(3) 1.1318(3) 0.0738(12) Uani 1 1 d . . . . .
H69 H 1.128978 0.591010 1.167099 0.089 Uiso 1 1 calc R . . . .
C41 C 0.3433(4) 0.2612(2) 0.2534(3) 0.0691(11) Uani 1 1 d . . . . .
H41 H 0.288582 0.238285 0.273064 0.083 Uiso 1 1 calc R . . . .
O16 O 1.1961(4) 0.7054(3) 1.1368(4) 0.140(3) Uani 1 1 d . . . . .
H16A H 1.244292 0.677432 1.139615 0.211 Uiso 1 1 calc GR . . . .
C57 C 0.7187(4) 0.3213(3) 0.9544(3) 0.0735(12) Uani 1 1 d . . . . .
H57A H 0.772128 0.292004 0.992841 0.088 Uiso 1 1 calc R . . . .
H57B H 0.687344 0.348390 0.994888 0.088 Uiso 1 1 calc R . . . .
C44 C 0.5005(5) 0.3301(3) 0.1948(4) 0.0900(17) Uani 1 1 d . . . . .
H44 H 0.555222 0.353073 0.175228 0.108 Uiso 1 1 calc R . . . .
C53 C 0.4065(4) 0.2012(2) 0.8629(3) 0.0674(11) Uani 1 1 d . . . . .
H53 H 0.362694 0.220558 0.902595 0.081 Uiso 1 1 calc R . . . .
C42 C 0.3552(6) 0.2530(3) 0.1658(3) 0.0912(16) Uani 1 1 d . . . . .
H42 H 0.311483 0.222496 0.126933 0.109 Uiso 1 1 calc R . . . .
C10 C 0.7102(4) 0.2070(3) 0.4136(4) 0.0794(13) Uani 1 1 d . . . . .
H10B H 0.642180 0.227585 0.409556 0.095 Uiso 1 1 calc R . . . .
C72 C 0.9075(6) 0.6892(3) 1.0301(6) 0.117(3) Uani 1 1 d . . . . .
H72 H 0.850136 0.715600 0.996981 0.140 Uiso 1 1 calc R . . . .
C54 C 0.4982(6) 0.1631(3) 0.9236(4) 0.0959(18) Uani 1 1 d . . . . .
H54A H 0.551176 0.150989 0.889222 0.144 Uiso 1 1 calc GR . . . .
H54B H 0.467967 0.124734 0.944708 0.144 Uiso 1 1 calc GR . . . .
H54C H 0.534637 0.189021 0.976094 0.144 Uiso 1 1 calc GR . . . .
C70 C 1.0955(5) 0.6783(3) 1.1103(4) 0.0933(17) Uani 1 1 d . . . . .
C43 C 0.4300(6) 0.2889(4) 0.1346(4) 0.102(2) Uani 1 1 d . . . . .
H43 H 0.433674 0.285698 0.073025 0.122 Uiso 1 1 calc R . . . .
C55 C 0.3292(7) 0.1608(3) 0.7918(4) 0.108(2) Uani 1 1 d . . . . .
H55A H 0.267174 0.186782 0.759663 0.162 Uiso 1 1 calc GR . . . .
H55B H 0.302518 0.125054 0.821740 0.162 Uiso 1 1 calc GR . . . .
H55C H 0.368276 0.144440 0.748334 0.162 Uiso 1 1 calc GR . . . .
C60 C 1.0489(4) 0.4431(3) 0.9480(6) 0.113(3) Uani 1 1 d . . . . .
H60A H 1.045100 0.458996 1.008470 0.135 Uiso 1 1 calc R . . . .
H60B H 1.078574 0.477893 0.917287 0.135 Uiso 1 1 calc R . . . .
C11 C 0.7275(6) 0.1812(4) 0.3399(5) 0.113(2) Uani 1 1 d . . . . .
H11A H 0.796570 0.162101 0.343236 0.136 Uiso 1 1 calc R . . . .
C12 C 0.6430(7) 0.1804(5) 0.2499(6) 0.132(3) Uani 1 1 d . . . . .
H12A H 0.655066 0.216573 0.212977 0.198 Uiso 1 1 calc GR . . . .
H12B H 0.569693 0.183326 0.260530 0.198 Uiso 1 1 calc GR . . . .
H12C H 0.649264 0.140635 0.217823 0.198 Uiso 1 1 calc GR . . . .
C71 C 1.0144(7) 0.7136(4) 1.0568(6) 0.144(4) Uani 1 1 d . U . . .
H71 H 1.030001 0.754734 1.037355 0.172 Uiso 1 1 calc R . . . .
C61 C 1.1293(7) 0.3873(5) 0.9619(8) 0.162(5) Uani 1 1 d . . . . .
H61 H 1.102000 0.352133 0.994689 0.195 Uiso 1 1 calc R . . . .
C63 C 1.2409(7) 0.4154(6) 1.0249(13) 0.239(10) Uani 1 1 d . . . . .
H63A H 1.256311 0.456868 1.001212 0.358 Uiso 1 1 calc GR . . . .
H63B H 1.301164 0.386085 1.024800 0.358 Uiso 1 1 calc GR . . . .
H63C H 1.233374 0.420552 1.087199 0.358 Uiso 1 1 calc GR . . . .
C62 C 1.1479(13) 0.3634(7) 0.8775(9) 0.225(7) Uani 1 1 d . U . . .
H62A H 1.080646 0.343804 0.841187 0.337 Uiso 1 1 calc GR . . . .
H62B H 1.206483 0.331555 0.890894 0.337 Uiso 1 1 calc GR . . . .
H62C H 1.169222 0.398603 0.843234 0.337 Uiso 1 1 calc GR . . . .

loop_
_atom_site_aniso_label
_atom_site_aniso_U_11
_atom_site_aniso_U_22
_atom_site_aniso_U_33
_atom_site_aniso_U_23
_atom_site_aniso_U_13
_atom_site_aniso_U_12
O1 0.0354(11) 0.0452(11) 0.0495(11) 0.0021(9) 0.0117(9) -0.0011(9)
O9 0.0401(12) 0.0576(14) 0.0537(12) -0.0024(10) 0.0151(10) -0.0113(10)
O2 0.0351(11) 0.0449(11) 0.0582(13) 0.0055(10) 0.0100(10) 0.0071(9)
O7 0.0313(12) 0.0711(16) 0.0619(14) 0.0107(12) 0.0125(11) -0.0028(11)
O8 0.0477(14) 0.0601(15) 0.0622(14) 0.0150(12) 0.0082(12) 0.0084(11)
O14 0.0499(14) 0.0678(16) 0.0626(15) 0.0068(13) 0.0158(12) 0.0090(12)
O3 0.0405(12) 0.0588(14) 0.0483(12) -0.0096(10) 0.0026(10) 0.0060(10)
O11 0.0587(15) 0.0562(14) 0.0564(13) 0.0036(11) 0.0250(12) 0.0083(11)
O10 0.0626(15) 0.0422(12) 0.0572(13) -0.0013(10) 0.0232(12) -0.0041(10)
O12 0.0601(17) 0.0752(18) 0.0610(15) 0.0019(13) 0.0207(13) 0.0022(14)
O6 0.0400(13) 0.096(2) 0.0614(16) 0.0070(14) 0.0171(12) 0.0085(13)
N1 0.0370(14) 0.0453(14) 0.0441(13) 0.0032(10) 0.0092(11) 0.0012(10)
N2 0.0320(13) 0.0420(14) 0.0609(16) 0.0046(12) 0.0069(12) 0.0013(10)
N8 0.0356(14) 0.0479(15) 0.0561(15) -0.0003(12) 0.0159(12) -0.0075(11)
O4 0.0634(17) 0.0643(17) 0.0751(17) 0.0131(13) 0.0140(14) -0.0206(13)
N5 0.0245(12) 0.0485(14) 0.0562(15) 0.0102(11) 0.0137(11) 0.0040(10)
O5 0.0525(15) 0.0538(15) 0.0728(16) -0.0031(12) -0.0016(13) -0.0021(12)
O15 0.0561(16) 0.092(2) 0.0638(16) -0.0194(15) 0.0023(13) 0.0262(15)
N7 0.0310(13) 0.0511(15) 0.0497(14) 0.0072(11) 0.0089(11) -0.0044(11)
N6 0.0430(15) 0.0497(15) 0.0579(16) 0.0067(13) 0.0088(13) 0.0007(12)
N9 0.0553(17) 0.0587(17) 0.0518(15) 0.0016(13) 0.0235(14) -0.0028(13)
N3 0.0293(12) 0.0449(14) 0.0592(15) 0.0089(11) 0.0153(11) 0.0037(10)
O13 0.087(2) 0.0611(16) 0.0530(14) 0.0093(12) 0.0006(14) 0.0098(15)
C1 0.0283(14) 0.0449(16) 0.0513(16) 0.0018(13) 0.0092(12) -0.0040(11)
C15 0.0318(15) 0.0423(15) 0.0472(15) -0.0026(12) 0.0091(13) 0.0042(11)
C26 0.0316(12) 0.0378(15) 0.0606(18) 0.0076(12) 0.0227(12) 0.0047(11)
N12 0.0473(16) 0.0641(19) 0.0487(15) -0.0031(13) 0.0067(13) 0.0071(14)
C37 0.0348(16) 0.0406(15) 0.0570(18) -0.0004(13) 0.0160(14) -0.0040(12)
C33 0.0278(15) 0.0566(18) 0.0494(16) 0.0059(14) 0.0127(13) -0.0010(12)
C36 0.0348(16) 0.0544(19) 0.061(2) 0.0124(15) 0.0157(15) 0.0127(14)
C22 0.0368(17) 0.0581(19) 0.0573(19) 0.0141(15) 0.0200(15) 0.0070(14)
C25 0.0359(16) 0.0398(16) 0.071(2) 0.0007(14) 0.0157(13) 0.0055(12)
C27 0.0346(15) 0.0442(16) 0.0602(18) 0.0085(14) 0.0162(14) 0.0104(12)
C3 0.0387(17) 0.0472(17) 0.0614(19) 0.0007(14) 0.0193(15) -0.0041(13)
N11 0.0560(19) 0.073(2) 0.0587(17) 0.0107(15) 0.0155(15) 0.0115(16)
C32 0.0373(17) 0.0386(16) 0.069(2) 0.0053(14) 0.0143(15) 0.0084(12)
C46 0.0527(19) 0.0443(17) 0.0563(18) 0.0040(14) 0.0258(16) -0.0060(14)
C16 0.0324(15) 0.0438(16) 0.0439(15) 0.0006(12) 0.0057(12) 0.0003(12)
N4 0.0422(13) 0.0604(18) 0.077(2) 0.0029(15) 0.0208(12) 0.0003(13)
C47 0.0480(19) 0.0507(18) 0.0590(19) 0.0047(15) 0.0254(16) -0.0029(14)
C4 0.0446(18) 0.0415(17) 0.090(3) 0.0058(17) 0.0327(19) -0.0020(14)
C58 0.0407(19) 0.066(2) 0.060(2) 0.0023(17) 0.0069(16) 0.0104(16)
C19 0.0319(16) 0.0499(18) 0.068(2) 0.0087(15) 0.0108(15) -0.0031(13)
C64 0.0468(19) 0.063(2) 0.0491(18) -0.0073(15) 0.0029(15) 0.0097(16)
C51 0.063(2) 0.067(2) 0.057(2) 0.0175(18) 0.0236(18) 0.0024(18)
C39 0.0438(18) 0.0475(17) 0.0507(17) -0.0007(13) 0.0150(14) -0.0030(13)
C2 0.0415(17) 0.0440(16) 0.0539(17) 0.0050(13) 0.0133(14) -0.0034(13)
N10 0.059(2) 0.076(2) 0.086(3) 0.008(2) 0.0186(19) 0.0085(18)
C23 0.0298(15) 0.0504(17) 0.0608(19) 0.0062(14) 0.0170(14) 0.0031(13)
C50 0.0421(18) 0.0447(17) 0.070(2) -0.0047(15) 0.0153(16) -0.0106(14)
C17 0.0356(16) 0.0572(19) 0.0470(16) -0.0020(14) 0.0063(13) 0.0036(14)
C9 0.056(2) 0.050(2) 0.107(3) -0.005(2) 0.043(2) -0.0085(17)
C40 0.052(2) 0.060(2) 0.0490(17) 0.0009(15) 0.0144(15) 0.0009(16)
C34 0.0266(14) 0.0491(17) 0.0563(17) 0.0100(13) 0.0126(13) 0.0016(12)
C35 0.0296(15) 0.0566(19) 0.0589(19) 0.0068(15) 0.0133(14) 0.0064(13)
C56 0.057(2) 0.059(2) 0.055(2) 0.0104(16) 0.0076(17) 0.0130(17)
C65 0.053(2) 0.065(2) 0.057(2) -0.0122(17) 0.0064(17) 0.0084(17)
C18 0.047(2) 0.080(3) 0.0483(18) 0.0044(17) 0.0147(15) -0.0007(18)
C38 0.0316(14) 0.0468(16) 0.0488(16) 0.0017(13) 0.0106(13) -0.0068(12)
C21 0.0407(18) 0.0443(18) 0.079(2) 0.0017(16) 0.0108(17) -0.0015(14)
C31 0.0433(19) 0.050(2) 0.086(3) 0.0071(18) 0.0127(19) 0.0066(15)
C20 0.0367(17) 0.0410(16) 0.071(2) 0.0050(15) 0.0073(15) 0.0010(13)
C24 0.0360(17) 0.0505(18) 0.0618(19) -0.0011(14) 0.0153(15) 0.0017(13)
C52 0.062(2) 0.061(2) 0.0534(19) 0.0113(16) 0.0216(17) 0.0029(17)
C68 0.068(3) 0.070(2) 0.0500(19) -0.0067(17) -0.0004(18) 0.005(2)
C66 0.057(2) 0.077(3) 0.063(2) -0.021(2) 0.0003(19) 0.012(2)
C29 0.061(2) 0.064(2) 0.066(2) 0.0100(18) 0.0172(19) 0.0265(19)
C67 0.075(3) 0.069(3) 0.068(2) -0.018(2) 0.004(2) 0.006(2)
C28 0.0453(19) 0.056(2) 0.072(2) 0.0135(17) 0.0216(17) 0.0170(16)
C49 0.0429(19) 0.052(2) 0.096(3) -0.0005(19) 0.026(2) -0.0104(15)
C6 0.053(2) 0.062(3) 0.125(4) 0.031(3) 0.031(3) -0.0002(19)
C8 0.067(3) 0.043(2) 0.144(5) -0.006(2) 0.056(3) -0.0080(18)
C45 0.065(3) 0.077(3) 0.064(2) 0.000(2) 0.028(2) -0.002(2)
C30 0.052(2) 0.064(2) 0.064(2) -0.0015(18) 0.0000(18) 0.0148(18)
C48 0.051(2) 0.064(2) 0.092(3) 0.014(2) 0.038(2) -0.0026(17)
C59 0.064(3) 0.072(3) 0.083(3) 0.020(2) 0.036(2) 0.022(2)
C7 0.062(3) 0.047(2) 0.151(5) 0.019(3) 0.050(3) 0.0018(19)
C5 0.051(2) 0.0472(19) 0.093(3) 0.0183(18) 0.032(2) 0.0021(15)
C69 0.068(3) 0.088(3) 0.055(2) 0.002(2) -0.003(2) 0.001(2)
C41 0.073(3) 0.077(3) 0.052(2) -0.0083(19) 0.0062(19) -0.005(2)
O16 0.083(3) 0.159(5) 0.138(4) 0.081(4) -0.049(3) -0.052(3)
C57 0.061(3) 0.091(3) 0.067(2) 0.025(2) 0.012(2) 0.011(2)
C44 0.100(4) 0.108(4) 0.078(3) 0.016(3) 0.052(3) 0.013(3)
C53 0.085(3) 0.067(2) 0.057(2) 0.0090(18) 0.031(2) -0.009(2)
C42 0.116(5) 0.097(4) 0.056(2) -0.010(2) 0.011(3) 0.007(3)
C10 0.071(3) 0.073(3) 0.101(4) -0.019(3) 0.033(3) -0.005(2)
C72 0.092(4) 0.073(3) 0.147(6) 0.017(3) -0.043(4) 0.001(3)
C54 0.117(5) 0.086(4) 0.101(4) 0.046(3) 0.057(4) 0.023(3)
C70 0.071(3) 0.098(4) 0.088(3) 0.023(3) -0.022(3) -0.013(3)
C43 0.133(5) 0.125(5) 0.051(2) 0.006(3) 0.031(3) 0.013(4)
C55 0.186(7) 0.078(3) 0.067(3) -0.003(2) 0.044(4) -0.059(4)
C60 0.046(3) 0.104(4) 0.187(7) 0.070(5) 0.026(3) 0.021(3)
C11 0.089(4) 0.123(6) 0.127(5) -0.044(4) 0.026(4) -0.002(4)
C12 0.117(6) 0.142(7) 0.127(6) -0.058(5) 0.011(5) -0.008(5)
C71 0.114(5) 0.100(5) 0.163(6) 0.047(4) -0.065(5) -0.027(4)
C61 0.094(5) 0.173(8) 0.246(11) 0.126(8) 0.091(6) 0.074(5)
C63 0.065(5) 0.190(11) 0.45(3) 0.183(15) 0.044(8) 0.032(6)
C62 0.281(13) 0.230(11) 0.235(11) 0.130(9) 0.198(11) 0.193(11)

loop_
_atom_type_symbol
_atom_type_description
_atom_type_scat_dispersion_real
_atom_type_scat_dispersion_imag
_atom_type_scat_source
C C 0.0181 0.0091 'International Tables Vol C Tables 4.2.6.8 and 6.1.1.4'
H H 0.0000 0.0000 'International Tables Vol C Tables 4.2.6.8 and 6.1.1.4'
N N 0.0311 0.0180 'International Tables Vol C Tables 4.2.6.8 and 6.1.1.4'
O O 0.0492 0.0322 'International Tables Vol C Tables 4.2.6.8 and 6.1.1.4'

loop_
_geom_angle_atom_site_label_1
_geom_angle_atom_site_label_2
_geom_angle_atom_site_label_3
_geom_angle
_geom_angle_site_symmetry_1
_geom_angle_site_symmetry_3
_geom_angle_publ_flag
C64 O3 C17 118.2(3) . . ?
C39 O10 H10 109.5 . . ?
C1 N1 H1 119.3 . . ?
C1 N1 C16 121.4(3) . . ?
C16 N1 H1 119.3 . . ?
C15 N2 H2 119.8 . . ?
C15 N2 C20 120.5(3) . . ?
C20 N2 H2 119.8 . . ?
C37 N8 C47 118.5(3) . . ?
C37 N8 C50 129.0(3) . . ?
C47 N8 C50 112.4(3) . . ?
C22 N5 H5 118.6 . . ?
C22 N5 C34 122.8(3) . . ?
C34 N5 H5 118.6 . . ?
C21 O5 H5A 109.5 . . ?
C33 N7 H7 118.5 . . ?
C33 N7 C38 123.1(3) . . ?
C38 N7 H7 118.5 . . ?
H6A N6 H6B 120.0 . . ?
C36 N6 H6A 120.0 . . ?
C36 N6 H6B 120.0 . . ?
C46 N9 H9 118.1 . . ?
C46 N9 C52 123.8(3) . . ?
C52 N9 H9 118.1 . . ?
C19 N3 H3 117.6 . . ?
C19 N3 C23 124.9(3) . . ?
C23 N3 H3 117.6 . . ?
O1 C1 N1 121.2(3) . . ?
O1 C1 C2 123.4(3) . . ?
N1 C1 C2 115.4(3) . . ?
O2 C15 N2 122.3(3) . . ?
O2 C15 C16 119.2(3) . . ?
N2 C15 C16 118.5(3) . . ?
C32 C26 H26 125.9 . . ?
N4 C26 H26 125.9 . . ?
N4 C26 C32 108.2(3) . . ?
C58 N12 H12 118.6 . . ?
C58 N12 C65 122.7(3) . . ?
C65 N12 H12 118.6 . . ?
O9 C37 N8 121.2(3) . . ?
O9 C37 C38 120.4(3) . . ?
N8 C37 C38 118.1(3) . . ?
O7 C33 N7 123.9(3) . . ?
O7 C33 C34 117.7(3) . . ?
N7 C33 C34 118.4(3) . . ?
O8 C36 N6 122.1(3) . . ?
O8 C36 C35 120.1(3) . . ?
N6 C36 C35 117.7(3) . . ?
O6 C22 N5 122.1(3) . . ?
O6 C22 C23 121.6(3) . . ?
N5 C22 C23 116.3(3) . . ?
C27 C25 C24 128.5(3) . . ?
N4 C25 C27 106.8(3) . . ?
N4 C25 C24 124.6(3) . . ?
C32 C27 C25 106.9(3) . . ?
C28 C27 C25 135.3(3) . . ?
C28 C27 C32 117.7(3) . . ?
C4 C3 H3A 117.5 . . ?
C2 C3 H3A 117.5 . . ?
C2 C3 C4 125.1(4) . . ?
C56 N11 H11 120.0 . . ?
C56 N11 C59 119.9(4) . . ?
C59 N11 H11 120.0 . . ?
C26 C32 C27 107.5(3) . . ?
C26 C32 C31 130.0(3) . . ?
C31 C32 C27 122.5(4) . . ?
O11 C46 N9 122.5(4) . . ?
O11 C46 C47 120.6(3) . . ?
N9 C46 C47 116.7(3) . . ?
N1 C16 C15 113.9(2) . . ?
N1 C16 H16 106.8 . . ?
N1 C16 C17 111.6(3) . . ?
C15 C16 H16 106.8 . . ?
C17 C16 C15 110.6(3) . . ?
C17 C16 H16 106.8 . . ?
C26 N4 H4 124.8 . . ?
C25 N4 C26 110.5(3) . . ?
C25 N4 H4 124.8 . . ?
N8 C47 C46 110.4(3) . . ?
N8 C47 H47 110.9 . . ?
N8 C47 C48 103.2(3) . . ?
C46 C47 H47 110.9 . . ?
C46 C47 C48 110.3(3) . . ?
C48 C47 H47 110.9 . . ?
C9 C4 C3 121.4(4) . . ?
C5 C4 C3 119.9(4) . . ?
C5 C4 C9 118.6(4) . . ?
O14 C58 N12 124.7(4) . . ?
O14 C58 C59 118.8(3) . . ?
N12 C58 C59 116.4(4) . . ?
O4 C19 N3 124.0(4) . . ?
O4 C19 C20 118.4(3) . . ?
N3 C19 C20 117.5(3) . . ?
O3 C64 C65 110.1(3) . . ?
O15 C64 O3 124.7(4) . . ?
O15 C64 C65 125.1(3) . . ?
O12 C51 N10 124.6(4) . . ?
O12 C51 C52 121.5(4) . . ?
N10 C51 C52 113.8(4) . . ?
O10 C39 H39 108.8 . . ?
O10 C39 C40 108.1(3) . . ?
O10 C39 C38 111.1(3) . . ?
C40 C39 H39 108.8 . . ?
C40 C39 C38 111.2(3) . . ?
C38 C39 H39 108.8 . . ?
C1 C2 H2A 118.8 . . ?
C3 C2 C1 122.5(3) . . ?
C3 C2 H2A 118.8 . . ?
C51 N10 H10A 118.5 . . ?
C51 N10 C57 122.9(4) . . ?
C57 N10 H10A 118.5 . . ?
N3 C23 C22 112.2(3) . . ?
N3 C23 H23 107.7 . . ?
N3 C23 C24 111.2(3) . . ?
C22 C23 H23 107.7 . . ?
C24 C23 C22 110.3(3) . . ?
C24 C23 H23 107.7 . . ?
N8 C50 H50A 111.3 . . ?
N8 C50 H50B 111.3 . . ?
N8 C50 C49 102.3(3) . . ?
H50A C50 H50B 109.2 . . ?
C49 C50 H50A 111.3 . . ?
C49 C50 H50B 111.3 . . ?
O3 C17 C16 104.6(2) . . ?
O3 C17 H17 109.3 . . ?
O3 C17 C18 110.1(3) . . ?
C16 C17 H17 109.3 . . ?
C16 C17 C18 113.9(3) . . ?
C18 C17 H17 109.3 . . ?
C4 C9 C8 117.5(5) . . ?
C4 C9 C10 122.5(4) . . ?
C8 C9 C10 119.9(5) . . ?
C45 C40 C39 120.8(4) . . ?
C45 C40 C41 118.4(4) . . ?
C41 C40 C39 120.9(3) . . ?
N5 C34 C33 114.6(3) . . ?
N5 C34 H34 108.0 . . ?
N5 C34 C35 109.8(3) . . ?
C33 C34 H34 108.0 . . ?
C33 C34 C35 108.1(2) . . ?
C35 C34 H34 108.0 . . ?
C36 C35 C34 109.5(3) . . ?
C36 C35 H35A 109.8 . . ?
C36 C35 H35B 109.8 . . ?
C34 C35 H35A 109.8 . . ?
C34 C35 H35B 109.8 . . ?
H35A C35 H35B 108.2 . . ?
O13 C56 N11 121.7(4) . . ?
O13 C56 C57 120.6(4) . . ?
N11 C56 C57 117.6(3) . . ?
N12 C65 C64 111.9(3) . . ?
N12 C65 H65 107.6 . . ?
N12 C65 C66 110.6(3) . . ?
C64 C65 H65 107.6 . . ?
C66 C65 C64 111.3(3) . . ?
C66 C65 H65 107.6 . . ?
C17 C18 H18A 109.5 . . ?
C17 C18 H18B 109.5 . . ?
C17 C18 H18C 109.5 . . ?
H18A C18 H18B 109.5 . . ?
H18A C18 H18C 109.5 . . ?
H18B C18 H18C 109.5 . . ?
N7 C38 C37 109.1(3) . . ?
N7 C38 C39 109.9(2) . . ?
N7 C38 H38 110.2 . . ?
C37 C38 C39 107.2(3) . . ?
C37 C38 H38 110.2 . . ?
C39 C38 H38 110.2 . . ?
O5 C21 H21A 109.2 . . ?
O5 C21 H21B 109.2 . . ?
O5 C21 C20 112.1(3) . . ?
H21A C21 H21B 107.9 . . ?
C20 C21 H21A 109.2 . . ?
C20 C21 H21B 109.2 . . ?
C32 C31 H31 121.5 . . ?
C30 C31 C32 117.0(4) . . ?
C30 C31 H31 121.5 . . ?
N2 C20 C19 112.1(3) . . ?
N2 C20 C21 111.0(3) . . ?
N2 C20 H20 107.8 . . ?
C19 C20 H20 107.8 . . ?
C21 C20 C19 110.1(3) . . ?
C21 C20 H20 107.8 . . ?
C25 C24 C23 111.4(3) . . ?
C25 C24 H24A 109.3 . . ?
C25 C24 H24B 109.3 . . ?
C23 C24 H24A 109.3 . . ?
C23 C24 H24B 109.3 . . ?
H24A C24 H24B 108.0 . . ?
N9 C52 C51 108.7(3) . . ?
N9 C52 H52 108.3 . . ?
N9 C52 C53 112.4(3) . . ?
C51 C52 H52 108.3 . . ?
C53 C52 C51 110.9(3) . . ?
C53 C52 H52 108.3 . . ?
C67 C68 H68 119.4 . . ?
C69 C68 H68 119.4 . . ?
C69 C68 C67 121.1(5) . . ?
C65 C66 H66A 109.7 . . ?
C65 C66 H66B 109.7 . . ?
H66A C66 H66B 108.2 . . ?
C67 C66 C65 109.8(4) . . ?
C67 C66 H66A 109.7 . . ?
C67 C66 H66B 109.7 . . ?
C28 C29 H29 119.6 . . ?
C28 C29 C30 120.9(4) . . ?
C30 C29 H29 119.6 . . ?
C68 C67 C66 122.5(5) . . ?
C72 C67 C68 117.9(5) . . ?
C72 C67 C66 119.6(5) . . ?
C27 C28 H28 120.2 . . ?
C29 C28 C27 119.5(4) . . ?
C29 C28 H28 120.2 . . ?
C50 C49 H49A 110.8 . . ?
C50 C49 H49B 110.8 . . ?
H49A C49 H49B 108.9 . . ?
C48 C49 C50 104.6(3) . . ?
C48 C49 H49A 110.8 . . ?
C48 C49 H49B 110.8 . . ?
C7 C6 H6 119.6 . . ?
C7 C6 C5 120.9(6) . . ?
C5 C6 H6 119.6 . . ?
C9 C8 H8 118.7 . . ?
C7 C8 C9 122.7(5) . . ?
C7 C8 H8 118.7 . . ?
C40 C45 H45 119.1 . . ?
C44 C45 C40 121.8(5) . . ?
C44 C45 H45 119.1 . . ?
C31 C30 C29 122.2(4) . . ?
C31 C30 H30 118.9 . . ?
C29 C30 H30 118.9 . . ?
C47 C48 H48A 110.9 . . ?
C47 C48 H48B 110.9 . . ?
C49 C48 C47 104.2(3) . . ?
C49 C48 H48A 110.9 . . ?
C49 C48 H48B 110.9 . . ?
H48A C48 H48B 108.9 . . ?
N11 C59 C58 112.9(3) . . ?
N11 C59 H59 107.9 . . ?
N11 C59 C60 111.9(4) . . ?
C58 C59 H59 107.9 . . ?
C60 C59 C58 108.1(4) . . ?
C60 C59 H59 107.9 . . ?
C6 C7 H7A 120.5 . . ?
C8 C7 C6 119.1(5) . . ?
C8 C7 H7A 120.5 . . ?
C4 C5 H5B 119.4 . . ?
C6 C5 C4 121.2(5) . . ?
C6 C5 H5B 119.4 . . ?
C68 C69 H69 119.6 . . ?
C68 C69 C70 120.8(5) . . ?
C70 C69 H69 119.6 . . ?
C40 C41 H41 120.0 . . ?
C42 C41 C40 120.1(5) . . ?
C42 C41 H41 120.0 . . ?
C70 O16 H16A 109.5 . . ?
N10 C57 C56 110.7(4) . . ?
N10 C57 H57A 109.5 . . ?
N10 C57 H57B 109.5 . . ?
C56 C57 H57A 109.5 . . ?
C56 C57 H57B 109.5 . . ?
H57A C57 H57B 108.1 . . ?
C45 C44 H44 120.1 . . ?
C45 C44 C43 119.7(5) . . ?
C43 C44 H44 120.1 . . ?
C52 C53 H53 107.6 . . ?
C54 C53 C52 111.6(4) . . ?
C54 C53 H53 107.6 . . ?
C54 C53 C55 113.1(5) . . ?
C55 C53 C52 109.1(3) . . ?
C55 C53 H53 107.6 . . ?
C41 C42 H42 119.7 . . ?
C43 C42 C41 120.6(6) . . ?
C43 C42 H42 119.7 . . ?
C9 C10 H10B 118.3 . . ?
C11 C10 C9 123.4(6) . . ?
C11 C10 H10B 118.3 . . ?
C67 C72 H72 119.4 . . ?
C67 C72 C71 121.3(6) . . ?
C71 C72 H72 119.4 . . ?
C53 C54 H54A 109.5 . . ?
C53 C54 H54B 109.5 . . ?
C53 C54 H54C 109.5 . . ?
H54A C54 H54B 109.5 . . ?
H54A C54 H54C 109.5 . . ?
H54B C54 H54C 109.5 . . ?
O16 C70 C69 124.1(5) . . ?
C71 C70 C69 118.7(5) . . ?
C71 C70 O16 117.2(6) . . ?
C44 C43 H43 120.4 . . ?
C42 C43 C44 119.3(5) . . ?
C42 C43 H43 120.4 . . ?
C53 C55 H55A 109.5 . . ?
C53 C55 H55B 109.5 . . ?
C53 C55 H55C 109.5 . . ?
H55A C55 H55B 109.5 . . ?
H55A C55 H55C 109.5 . . ?
H55B C55 H55C 109.5 . . ?
C59 C60 H60A 108.3 . . ?
C59 C60 H60B 108.3 . . ?
C59 C60 C61 115.9(8) . . ?
H60A C60 H60B 107.4 . . ?
C61 C60 H60A 108.3 . . ?
C61 C60 H60B 108.3 . . ?
C10 C11 H11A 118.4 . . ?
C10 C11 C12 123.2(7) . . ?
C12 C11 H11A 118.4 . . ?
C11 C12 H12A 109.5 . . ?
C11 C12 H12B 109.5 . . ?
C11 C12 H12C 109.5 . . ?
H12A C12 H12B 109.5 . . ?
H12A C12 H12C 109.5 . . ?
H12B C12 H12C 109.5 . . ?
C72 C71 H71 120.0 . . ?
C70 C71 C72 119.9(6) . . ?
C70 C71 H71 120.0 . . ?
C60 C61 H61 109.6 . . ?
C60 C61 C63 104.7(10) . . ?
C63 C61 H61 109.6 . . ?
C62 C61 C60 113.1(8) . . ?
C62 C61 H61 109.6 . . ?
C62 C61 C63 110.0(10) . . ?
C61 C63 H63A 109.5 . . ?
C61 C63 H63B 109.5 . . ?
C61 C63 H63C 109.5 . . ?
H63A C63 H63B 109.5 . . ?
H63A C63 H63C 109.5 . . ?
H63B C63 H63C 109.5 . . ?
C61 C62 H62A 109.5 . . ?
C61 C62 H62B 109.5 . . ?
C61 C62 H62C 109.5 . . ?
H62A C62 H62B 109.5 . . ?
H62A C62 H62C 109.5 . . ?
H62B C62 H62C 109.5 . . ?

loop_
_geom_bond_atom_site_label_1
_geom_bond_atom_site_label_2
_geom_bond_distance
_geom_bond_site_symmetry_2
_geom_bond_publ_flag
O1 C1 1.252(4) . ?
O9 C37 1.238(4) . ?
O2 C15 1.237(4) . ?
O7 C33 1.245(4) . ?
O8 C36 1.244(4) . ?
O14 C58 1.242(5) . ?
O3 C64 1.334(4) . ?
O3 C17 1.461(4) . ?
O11 C46 1.233(4) . ?
O10 H10 0.8400 . ?
O10 C39 1.411(4) . ?
O12 C51 1.225(5) . ?
O6 C22 1.224(5) . ?
N1 H1 0.8800 . ?
N1 C1 1.343(4) . ?
N1 C16 1.444(4) . ?
N2 H2 0.8800 . ?
N2 C15 1.340(4) . ?
N2 C20 1.468(4) . ?
N8 C37 1.343(4) . ?
N8 C47 1.458(4) . ?
N8 C50 1.461(5) . ?
O4 C19 1.238(4) . ?
N5 H5 0.8800 . ?
N5 C22 1.350(4) . ?
N5 C34 1.457(4) . ?
O5 H5A 0.8400 . ?
O5 C21 1.423(5) . ?
O15 C64 1.201(5) . ?
N7 H7 0.8800 . ?
N7 C33 1.321(4) . ?
N7 C38 1.456(4) . ?
N6 H6A 0.8800 . ?
N6 H6B 0.8800 . ?
N6 C36 1.315(5) . ?
N9 H9 0.8800 . ?
N9 C46 1.335(5) . ?
N9 C52 1.446(5) . ?
N3 H3 0.8800 . ?
N3 C19 1.338(5) . ?
N3 C23 1.445(5) . ?
O13 C56 1.211(5) . ?
C1 C2 1.484(5) . ?
C15 C16 1.528(4) . ?
C26 H26 0.9500 . ?
C26 C32 1.382(5) . ?
C26 N4 1.372(5) . ?
N12 H12 0.8800 . ?
N12 C58 1.324(5) . ?
N12 C65 1.451(5) . ?
C37 C38 1.525(5) . ?
C33 C34 1.526(4) . ?
C36 C35 1.510(5) . ?
C22 C23 1.533(5) . ?
C25 C27 1.425(5) . ?
C25 N4 1.361(5) . ?
C25 C24 1.514(5) . ?
C27 C32 1.414(5) . ?
C27 C28 1.409(5) . ?
C3 H3A 0.9500 . ?
C3 C4 1.484(5) . ?
C3 C2 1.322(5) . ?
N11 H11 0.8800 . ?
N11 C56 1.337(6) . ?
N11 C59 1.459(6) . ?
C32 C31 1.395(6) . ?
C46 C47 1.522(5) . ?
C16 H16 1.0000 . ?
C16 C17 1.512(4) . ?
N4 H4 0.8800 . ?
C47 H47 1.0000 . ?
C47 C48 1.536(5) . ?
C4 C9 1.410(6) . ?
C4 C5 1.389(6) . ?
C58 C59 1.540(6) . ?
C19 C20 1.529(6) . ?
C64 C65 1.535(6) . ?
C51 N10 1.337(6) . ?
C51 C52 1.537(6) . ?
C39 H39 1.0000 . ?
C39 C40 1.508(5) . ?
C39 C38 1.551(5) . ?
C2 H2A 0.9500 . ?
N10 H10A 0.8800 . ?
N10 C57 1.426(7) . ?
C23 H23 1.0000 . ?
C23 C24 1.533(5) . ?
C50 H50A 0.9900 . ?
C50 H50B 0.9900 . ?
C50 C49 1.512(5) . ?
C17 H17 1.0000 . ?
C17 C18 1.521(5) . ?
C9 C8 1.420(7) . ?
C9 C10 1.447(8) . ?
C40 C45 1.392(6) . ?
C40 C41 1.400(6) . ?
C34 H34 1.0000 . ?
C34 C35 1.530(5) . ?
C35 H35A 0.9900 . ?
C35 H35B 0.9900 . ?
C56 C57 1.528(6) . ?
C65 H65 1.0000 . ?
C65 C66 1.528(5) . ?
C18 H18A 0.9800 . ?
C18 H18B 0.9800 . ?
C18 H18C 0.9800 . ?
C38 H38 1.0000 . ?
C21 H21A 0.9900 . ?
C21 H21B 0.9900 . ?
C21 C20 1.520(5) . ?
C31 H31 0.9500 . ?
C31 C30 1.366(6) . ?
C20 H20 1.0000 . ?
C24 H24A 0.9900 . ?
C24 H24B 0.9900 . ?
C52 H52 1.0000 . ?
C52 C53 1.534(5) . ?
C68 H68 0.9500 . ?
C68 C67 1.391(7) . ?
C68 C69 1.360(7) . ?
C66 H66A 0.9900 . ?
C66 H66B 0.9900 . ?
C66 C67 1.517(7) . ?
C29 H29 0.9500 . ?
C29 C28 1.367(6) . ?
C29 C30 1.390(7) . ?
C67 C72 1.348(9) . ?
C28 H28 0.9500 . ?
C49 H49A 0.9900 . ?
C49 H49B 0.9900 . ?
C49 C48 1.486(7) . ?
C6 H6 0.9500 . ?
C6 C7 1.367(9) . ?
C6 C5 1.382(6) . ?
C8 H8 0.9500 . ?
C8 C7 1.350(9) . ?
C45 H45 0.9500 . ?
C45 C44 1.363(7) . ?
C30 H30 0.9500 . ?
C48 H48A 0.9900 . ?
C48 H48B 0.9900 . ?
C59 H59 1.0000 . ?
C59 C60 1.527(9) . ?
C7 H7A 0.9500 . ?
C5 H5B 0.9500 . ?
C69 H69 0.9500 . ?
C69 C70 1.381(8) . ?
C41 H41 0.9500 . ?
C41 C42 1.386(7) . ?
O16 H16A 0.8400 . ?
O16 C70 1.359(7) . ?
C57 H57A 0.9900 . ?
C57 H57B 0.9900 . ?
C44 H44 0.9500 . ?
C44 C43 1.404(10) . ?
C53 H53 1.0000 . ?
C53 C54 1.516(8) . ?
C53 C55 1.521(8) . ?
C42 H42 0.9500 . ?
C42 C43 1.382(10) . ?
C10 H10B 0.9500 . ?
C10 C11 1.310(9) . ?
C72 H72 0.9500 . ?
C72 C71 1.406(10) . ?
C54 H54A 0.9800 . ?
C54 H54B 0.9800 . ?
C54 H54C 0.9800 . ?
C70 C71 1.357(9) . ?
C43 H43 0.9500 . ?
C55 H55A 0.9800 . ?
C55 H55B 0.9800 . ?
C55 H55C 0.9800 . ?
C60 H60A 0.9900 . ?
C60 H60B 0.9900 . ?
C60 C61 1.531(9) . ?
C11 H11A 0.9500 . ?
C11 C12 1.509(11) . ?
C12 H12A 0.9800 . ?
C12 H12B 0.9800 . ?
C12 H12C 0.9800 . ?
C71 H71 0.9500 . ?
C61 H61 1.0000 . ?
C61 C63 1.605(19) . ?
C61 C62 1.451(17) . ?
C63 H63A 0.9800 . ?
C63 H63B 0.9800 . ?
C63 H63C 0.9800 . ?
C62 H62A 0.9800 . ?
C62 H62B 0.9800 . ?
C62 H62C 0.9800 . ?

loop_
_geom_torsion_atom_site_label_1
_geom_torsion_atom_site_label_2
_geom_torsion_atom_site_label_3
_geom_torsion_atom_site_label_4
_geom_torsion
_geom_torsion_site_symmetry_1
_geom_torsion_site_symmetry_2
_geom_torsion_site_symmetry_3
_geom_torsion_site_symmetry_4
_geom_torsion_publ_flag
O1 C1 C2 C3 0.8(5) . . . . ?
O9 C37 C38 N7 -36.3(4) . . . . ?
O9 C37 C38 C39 82.7(4) . . . . ?
O2 C15 C16 N1 143.2(3) . . . . ?
O2 C15 C16 C17 -90.1(3) . . . . ?
O7 C33 C34 N5 -168.7(3) . . . . ?
O7 C33 C34 C35 68.4(4) . . . . ?
O8 C36 C35 C34 70.8(4) . . . . ?
O14 C58 C59 N11 -149.4(4) . . . . ?
O14 C58 C59 C60 86.2(6) . . . . ?
O3 C64 C65 N12 -38.5(5) . . . . ?
O3 C64 C65 C66 -162.8(4) . . . . ?
O11 C46 C47 N8 -24.6(4) . . . . ?
O11 C46 C47 C48 88.7(4) . . . . ?
O10 C39 C40 C45 -152.1(4) . . . . ?
O10 C39 C40 C41 29.1(5) . . . . ?
O10 C39 C38 N7 173.7(3) . . . . ?
O10 C39 C38 C37 55.3(3) . . . . ?
O12 C51 N10 C57 -5.7(6) . . . . ?
O12 C51 C52 N9 44.2(4) . . . . ?
O12 C51 C52 C53 -79.8(5) . . . . ?
O6 C22 C23 N3 -177.0(3) . . . . ?
O6 C22 C23 C24 -52.5(4) . . . . ?
N1 C1 C2 C3 -176.8(3) . . . . ?
N1 C16 C17 O3 56.7(3) . . . . ?
N1 C16 C17 C18 -63.6(4) . . . . ?
N2 C15 C16 N1 -35.8(4) . . . . ?
N2 C15 C16 C17 90.9(3) . . . . ?
N8 C37 C38 N7 150.5(3) . . . . ?
N8 C37 C38 C39 -90.6(3) . . . . ?
N8 C47 C48 C49 -25.1(4) . . . . ?
N8 C50 C49 C48 -33.1(4) . . . . ?
O4 C19 C20 N2 175.1(3) . . . . ?
O4 C19 C20 C21 -60.8(4) . . . . ?
N5 C22 C23 N3 4.1(4) . . . . ?
N5 C22 C23 C24 128.7(3) . . . . ?
N5 C34 C35 C36 60.4(3) . . . . ?
O5 C21 C20 N2 -61.4(4) . . . . ?
O5 C21 C20 C19 173.9(3) . . . . ?
O15 C64 C65 N12 145.1(4) . . . . ?
O15 C64 C65 C66 20.8(6) . . . . ?
N7 C33 C34 N5 13.0(4) . . . . ?
N7 C33 C34 C35 -109.8(3) . . . . ?
N6 C36 C35 C34 -106.3(4) . . . . ?
N9 C46 C47 N8 160.6(3) . . . . ?
N9 C46 C47 C48 -86.0(4) . . . . ?
N9 C52 C53 C54 -177.2(4) . . . . ?
N9 C52 C53 C55 57.0(6) . . . . ?
N3 C19 C20 N2 -4.6(4) . . . . ?
N3 C19 C20 C21 119.5(3) . . . . ?
N3 C23 C24 C25 -65.4(4) . . . . ?
O13 C56 C57 N10 24.1(6) . . . . ?
C1 N1 C16 C15 -65.7(4) . . . . ?
C1 N1 C16 C17 168.2(3) . . . . ?
C15 N2 C20 C19 -72.3(4) . . . . ?
C15 N2 C20 C21 164.1(3) . . . . ?
C15 C16 C17 O3 -71.1(3) . . . . ?
C15 C16 C17 C18 168.6(3) . . . . ?
C26 C32 C31 C30 179.6(4) . . . . ?
N12 C58 C59 N11 34.4(6) . . . . ?
N12 C58 C59 C60 -89.9(5) . . . . ?
N12 C65 C66 C67 73.1(5) . . . . ?
C37 N8 C47 C46 -55.1(4) . . . . ?
C37 N8 C47 C48 -173.0(3) . . . . ?
C37 N8 C50 C49 -165.5(3) . . . . ?
C33 N7 C38 C37 -111.3(3) . . . . ?
C33 N7 C38 C39 131.5(3) . . . . ?
C33 C34 C35 C36 -173.9(3) . . . . ?
C22 N5 C34 C33 93.7(4) . . . . ?
C22 N5 C34 C35 -144.5(3) . . . . ?
C22 C23 C24 C25 169.6(3) . . . . ?
C25 C27 C32 C26 -1.0(4) . . . . ?
C25 C27 C32 C31 177.5(3) . . . . ?
C25 C27 C28 C29 -178.4(4) . . . . ?
C27 C25 N4 C26 -0.4(4) . . . . ?
C27 C25 C24 C23 79.2(4) . . . . ?
C27 C32 C31 C30 1.5(5) . . . . ?
C3 C4 C9 C8 174.1(3) . . . . ?
C3 C4 C9 C10 -7.6(6) . . . . ?
C3 C4 C5 C6 -174.6(3) . . . . ?
N11 C56 C57 N10 -159.0(4) . . . . ?
N11 C59 C60 C61 65.5(8) . . . . ?
C32 C26 N4 C25 -0.2(4) . . . . ?
C32 C27 C28 C29 3.2(5) . . . . ?
C32 C31 C30 C29 1.3(6) . . . . ?
C46 N9 C52 C51 130.6(3) . . . . ?
C46 N9 C52 C53 -106.3(4) . . . . ?
C46 C47 C48 C49 -143.0(3) . . . . ?
C16 N1 C1 O1 8.6(4) . . . . ?
C16 N1 C1 C2 -173.7(3) . . . . ?
N4 C26 C32 C27 0.8(4) . . . . ?
N4 C26 C32 C31 -177.5(4) . . . . ?
N4 C25 C27 C32 0.9(4) . . . . ?
N4 C25 C27 C28 -177.7(4) . . . . ?
N4 C25 C24 C23 -98.3(4) . . . . ?
C47 N8 C37 O9 -10.5(5) . . . . ?
C47 N8 C37 C38 162.7(3) . . . . ?
C47 N8 C50 C49 17.6(4) . . . . ?
C4 C3 C2 C1 173.7(3) . . . . ?
C4 C9 C8 C7 0.7(6) . . . . ?
C4 C9 C10 C11 154.2(6) . . . . ?
C58 N12 C65 C64 90.9(5) . . . . ?
C58 N12 C65 C66 -144.5(4) . . . . ?
C58 C59 C60 C61 -169.5(6) . . . . ?
C19 N3 C23 C22 -111.1(3) . . . . ?
C19 N3 C23 C24 124.9(3) . . . . ?
C64 O3 C17 C16 151.7(3) . . . . ?
C64 O3 C17 C18 -85.4(4) . . . . ?
C64 C65 C66 C67 -161.9(4) . . . . ?
C51 N10 C57 C56 -106.3(5) . . . . ?
C51 C52 C53 C54 -55.4(5) . . . . ?
C51 C52 C53 C55 178.8(5) . . . . ?
C39 C40 C45 C44 -178.3(5) . . . . ?
C39 C40 C41 C42 179.8(5) . . . . ?
C2 C3 C4 C9 159.5(3) . . . . ?
C2 C3 C4 C5 -24.0(5) . . . . ?
N10 C51 C52 N9 -138.5(3) . . . . ?
N10 C51 C52 C53 97.5(4) . . . . ?
C23 N3 C19 O4 -3.6(5) . . . . ?
C23 N3 C19 C20 176.1(3) . . . . ?
C50 N8 C37 O9 172.7(3) . . . . ?
C50 N8 C37 C38 -14.1(5) . . . . ?
C50 N8 C47 C46 122.2(3) . . . . ?
C50 N8 C47 C48 4.3(4) . . . . ?
C50 C49 C48 C47 36.5(4) . . . . ?
C17 O3 C64 O15 3.0(6) . . . . ?
C17 O3 C64 C65 -173.4(3) . . . . ?
C9 C4 C5 C6 2.1(5) . . . . ?
C9 C8 C7 C6 1.8(7) . . . . ?
C9 C10 C11 C12 177.4(7) . . . . ?
C40 C39 C38 N7 -65.9(4) . . . . ?
C40 C39 C38 C37 175.7(3) . . . . ?
C40 C45 C44 C43 0.9(9) . . . . ?
C40 C41 C42 C43 -3.9(9) . . . . ?
C34 N5 C22 O6 -4.2(5) . . . . ?
C34 N5 C22 C23 174.6(3) . . . . ?
C56 N11 C59 C58 60.9(6) . . . . ?
C56 N11 C59 C60 -176.9(5) . . . . ?
C65 N12 C58 O14 1.8(6) . . . . ?
C65 N12 C58 C59 177.7(4) . . . . ?
C65 C66 C67 C68 -89.2(5) . . . . ?
C65 C66 C67 C72 89.1(7) . . . . ?
C38 N7 C33 O7 0.5(5) . . . . ?
C38 N7 C33 C34 178.6(3) . . . . ?
C38 C39 C40 C45 85.7(4) . . . . ?
C38 C39 C40 C41 -93.0(4) . . . . ?
C20 N2 C15 O2 -1.7(5) . . . . ?
C20 N2 C15 C16 177.3(3) . . . . ?
C24 C25 C27 C32 -177.0(3) . . . . ?
C24 C25 C27 C28 4.4(7) . . . . ?
C24 C25 N4 C26 177.6(3) . . . . ?
C52 N9 C46 O11 -5.6(5) . . . . ?
C52 N9 C46 C47 169.0(3) . . . . ?
C52 C51 N10 C57 177.1(4) . . . . ?
C68 C67 C72 C71 3.1(12) . . . . ?
C68 C69 C70 O16 179.8(6) . . . . ?
C68 C69 C70 C71 -2.6(10) . . . . ?
C66 C67 C72 C71 -175.3(8) . . . . ?
C67 C68 C69 C70 0.5(8) . . . . ?
C67 C72 C71 C70 -5.3(16) . . . . ?
C28 C27 C32 C26 177.9(3) . . . . ?
C28 C27 C32 C31 -3.7(5) . . . . ?
C28 C29 C30 C31 -1.7(6) . . . . ?
C8 C9 C10 C11 -27.6(8) . . . . ?
C45 C40 C41 C42 1.0(7) . . . . ?
C45 C44 C43 C42 -3.8(10) . . . . ?
C30 C29 C28 C27 -0.6(6) . . . . ?
C59 N11 C56 O13 2.8(6) . . . . ?
C59 N11 C56 C57 -174.1(4) . . . . ?
C59 C60 C61 C63 -177.5(8) . . . . ?
C59 C60 C61 C62 62.7(11) . . . . ?
C7 C6 C5 C4 0.4(6) . . . . ?
C5 C4 C9 C8 -2.5(5) . . . . ?
C5 C4 C9 C10 175.7(4) . . . . ?
C5 C6 C7 C8 -2.3(6) . . . . ?
C69 C68 C67 C66 177.6(4) . . . . ?
C69 C68 C67 C72 -0.8(8) . . . . ?
C69 C70 C71 C72 4.9(14) . . . . ?
C41 C40 C45 C44 0.5(7) . . . . ?
C41 C42 C43 C44 5.3(10) . . . . ?
O16 C70 C71 C72 -177.4(9) . . . . ?
C10 C9 C8 C7 -177.7(4) . . . . ?
